data_7205858
loop_
_publ_author_name
'Fang, Zhen-Lan'
'Yu, Rong-Min'
'Zhang, Jie'
'Lu, Can-Zhong'

_publ_section_title
;
 Novel ligands and complexes in situ generated from the copper-mediated
 conversions of 2,5-bis(2-hydroxyphenyl)-1,3,4-oxadiazole: structures
 and magnetic properties
;
_journal_issue 12
_journal_name_full CrystEngComm
_journal_page_first 4032
_journal_paper_doi 10.1039/c0ce00907e
_journal_volume 13
_journal_year 2011
_chemical_formula_moiety 'C14 H8 Cu2 N3 O2'
_chemical_formula_sum 'C14 H8 Cu2 N3 O2'
_chemical_formula_weight 377.33
_chemical_name_systematic
;
?
;
_space_group_IT_number 15
_symmetry_cell_setting monoclinic
_symmetry_space_group_name_Hall '-C 2yc'
_symmetry_space_group_name_H-M 'C 1 2/c 1'
_atom_sites_solution_hydrogens geom
_atom_sites_solution_primary direct
_atom_sites_solution_secondary difmap
_audit_creation_method SHELXL-97
_cell_angle_alpha 90.00
_cell_angle_beta 118.972(7)
_cell_angle_gamma 90.00
_cell_formula_units_Z 8
_cell_length_a 29.394(16)
_cell_length_b 5.317(2)
_cell_length_c 18.588(10)
_cell_measurement_reflns_used 2488
_cell_measurement_temperature 293(2)
_cell_measurement_theta_max 27.4719
_cell_measurement_theta_min 2.4493
_cell_volume 2542(2)
_computing_cell_refinement 'CrystalClear (Rigaku/MSC Inc., 2005)'
_computing_data_collection 'CrystalClear (Rigaku/MSC Inc., 2005)'
_computing_data_reduction 'CrystalClear (Rigaku/MSC Inc., 2005)'
_computing_molecular_graphics 'SHELXL-97 (Sheldrick, 1997)'
_computing_publication_material 'SHELXL-97 (Sheldrick, 1997)'
_computing_structure_refinement 'SHELXL-97 (Sheldrick, 1997)'
_computing_structure_solution 'SHELXS-97 (Sheldrick, 1990)'
_diffrn_ambient_temperature 293(2)
_diffrn_detector_area_resol_mean 28.5714
_diffrn_measured_fraction_theta_full 0.997
_diffrn_measured_fraction_theta_max 0.997
_diffrn_measurement_device_type Saturn70
_diffrn_measurement_method CCD_Profile_fitting
_diffrn_radiation_monochromator graphite
_diffrn_radiation_source 'fine-focus sealed tube'
_diffrn_radiation_type MoK\a
_diffrn_radiation_wavelength 0.71073
_diffrn_reflns_av_R_equivalents 0.0364
_diffrn_reflns_av_sigmaI/netI 0.0347
_diffrn_reflns_limit_h_max 34
_diffrn_reflns_limit_h_min -30
_diffrn_reflns_limit_k_max 6
_diffrn_reflns_limit_k_min -6
_diffrn_reflns_limit_l_max 27.47
_diffrn_reflns_limit_l_min -22
_diffrn_reflns_number 7650
_diffrn_reflns_theta_full 25.00
_diffrn_reflns_theta_max 27.4719
_diffrn_reflns_theta_min 2.4493
_exptl_absorpt_coefficient_mu 3.352
_exptl_absorpt_correction_T_max 1.0000
_exptl_absorpt_correction_T_min 0.8789
_exptl_absorpt_correction_type multi-scan
_exptl_crystal_colour green
_exptl_crystal_density_diffrn 1.972
_exptl_crystal_density_method 'not measured'
_exptl_crystal_description needle
_exptl_crystal_F_000 1496
_exptl_crystal_size_max 0.0700
_exptl_crystal_size_mid 0.0600
_exptl_crystal_size_min 0.0300
_refine_diff_density_max 0.721
_refine_diff_density_min -1.010
_refine_diff_density_rms 0.382
_refine_ls_extinction_method none
_refine_ls_goodness_of_fit_ref 1.091
_refine_ls_hydrogen_treatment conster
_refine_ls_matrix_type full
_refine_ls_number_parameters 190
_refine_ls_number_reflns 2233
_refine_ls_number_restraints 0
_refine_ls_restrained_S_all 1.091
_refine_ls_R_factor_all 0.0587
_refine_ls_R_factor_gt 0.0437
_refine_ls_shift/su_max 0.011
_refine_ls_shift/su_mean 0.002
_refine_ls_structure_factor_coef Fsqd
_refine_ls_weighting_details 'calc w=1/[\s^2^(Fo^2^)+(0.0664P)^2^+4.1782P] where P=(Fo^2^+2Fc^2^)/3'
_refine_ls_weighting_scheme calc
_refine_ls_wR_factor_gt 0.1091
_refine_ls_wR_factor_ref 0.1276
_reflns_number_gt 1914
_reflns_number_total 2907
_reflns_threshold_expression >2sigma(I)
_cod_data_source_file c0ce00907e.txt
_cod_data_source_block 2
_cod_depositor_comments
;
The following automatic conversions were performed:
'_exptl_absorpt_correction_type' value 'Multi-scan' changed to
'multi-scan' according to
'/home/saulius/struct/CIF-dictionaries/cif_core.dic' dictionary named
'cif_core.dic' version 2.4.1 from 2010-06-29.

Automatic conversion script
Id: cif_fix_enum 1555 2011-01-17 13:19:09Z saulius 
;
_cod_original_sg_symbol_H-M 'C 2/c '
_cod_database_code 7205858

loop_
_symmetry_equiv_pos_as_xyz
'x, y, z'
'-x, y, -z+1/2'
'x+1/2, y+1/2, z'
'-x+1/2, y+1/2, -z+1/2'
'-x, -y, -z'
'x, -y, z-1/2'
'-x+1/2, -y+1/2, -z'
'x+1/2, -y+1/2, z-1/2'

loop_
_atom_site_label
_atom_site_type_symbol
_atom_site_fract_x
_atom_site_fract_y
_atom_site_fract_z
_atom_site_U_iso_or_equiv
_atom_site_adp_type
_atom_site_occupancy
_atom_site_symmetry_multiplicity
_atom_site_calc_flag
_atom_site_refinement_flags
_atom_site_disorder_assembly
_atom_site_disorder_group
Cu1 Cu 0.24580(2) 0.02119(12) 0.27890(4) 0.0324(2) Uani 1 1 d . . .
Cu2 Cu 0.03173(2) -0.25598(10) 0.03685(4) 0.0276(2) Uani 1 1 d . . .
C5 C 0.07947(18) -0.6565(9) -0.0142(3) 0.0238(11) Uani 1 1 d . . .
C14 C 0.13239(17) -0.0711(9) 0.1681(3) 0.0216(10) Uani 1 1 d . . .
C7 C 0.14200(17) -0.3890(10) 0.1035(3) 0.0261(11) Uani 1 1 d . . .
C11 C 0.10909(17) 0.1254(9) 0.1931(3) 0.0243(11) Uani 1 1 d . . .
C6 C 0.0727(2) -0.8378(10) -0.0740(3) 0.0315(12) Uani 1 1 d . . .
H6A H 0.0392 -0.8810 -0.1139 0.038 Uiso 1 1 calc R . .
C12 C 0.05499(18) 0.1687(9) 0.1505(3) 0.0228(10) Uani 1 1 d . . .
C3 C 0.1725(2) -0.7051(12) 0.0388(4) 0.0446(15) Uani 1 1 d . . .
H3A H 0.2063 -0.6575 0.0757 0.053 Uiso 1 1 calc R . .
C4 C 0.13111(18) -0.5859(9) 0.0425(3) 0.0257(11) Uani 1 1 d . . .
C13 C 0.03507(19) 0.3511(10) 0.1823(3) 0.0305(12) Uani 1 1 d . . .
H13A H -0.0007 0.3752 0.1571 0.037 Uiso 1 1 calc R . .
C9 C 0.1198(2) 0.4586(10) 0.2891(3) 0.0386(14) Uani 1 1 d . . .
H9A H 0.1415 0.5590 0.3337 0.046 Uiso 1 1 calc R . .
C10 C 0.1403(2) 0.2728(10) 0.2624(3) 0.0339(13) Uani 1 1 d . . .
H10A H 0.1759 0.2435 0.2909 0.041 Uiso 1 1 calc R . .
C2 C 0.1644(2) -0.8908(13) -0.0179(4) 0.0494(16) Uani 1 1 d . . .
H2A H 0.1924 -0.9733 -0.0176 0.059 Uiso 1 1 calc R . .
C8 C 0.0667(2) 0.4950(10) 0.2492(3) 0.0349(13) Uani 1 1 d . . .
H8A H 0.0523 0.6176 0.2678 0.042 Uiso 1 1 calc R . .
C1 C 0.1142(2) -0.9518(11) -0.0750(4) 0.0407(14) Uani 1 1 d . . .
H1A H 0.1083 -1.0723 -0.1149 0.049 Uiso 1 1 calc R . .
N2 N 0.18353(14) -0.1263(8) 0.2046(2) 0.0274(10) Uani 1 1 d . . .
N1 N 0.18937(15) -0.3307(8) 0.1638(3) 0.0277(10) Uani 1 1 d . . .
N4 N 0.10658(14) -0.2333(7) 0.1051(2) 0.0226(9) Uani 1 1 d . . .
O2 O 0.03754(12) -0.5612(6) -0.0135(2) 0.0279(8) Uani 1 1 d . . .
O1 O 0.02193(12) 0.0493(6) 0.0814(2) 0.0291(8) Uani 1 1 d . . .

loop_
_atom_site_aniso_label
_atom_site_aniso_U_11
_atom_site_aniso_U_22
_atom_site_aniso_U_33
_atom_site_aniso_U_23
_atom_site_aniso_U_13
_atom_site_aniso_U_12
Cu1 0.0128(3) 0.0369(4) 0.0332(4) -0.0029(3) -0.0003(3) -0.0056(3)
Cu2 0.0128(3) 0.0230(4) 0.0334(4) -0.0093(3) 0.0005(3) 0.0010(2)
C5 0.021(2) 0.020(2) 0.028(3) 0.005(2) 0.011(2) 0.002(2)
C14 0.012(2) 0.025(3) 0.020(2) 0.004(2) 0.0011(19) -0.0050(19)
C7 0.013(2) 0.032(3) 0.029(3) 0.008(2) 0.007(2) 0.005(2)
C11 0.016(2) 0.027(3) 0.024(2) 0.001(2) 0.005(2) -0.003(2)
C6 0.032(3) 0.031(3) 0.032(3) -0.006(2) 0.016(2) -0.004(2)
C12 0.021(2) 0.019(2) 0.024(2) -0.001(2) 0.007(2) -0.004(2)
C3 0.025(3) 0.060(4) 0.040(3) -0.010(3) 0.008(3) 0.009(3)
C4 0.021(2) 0.028(3) 0.024(2) 0.003(2) 0.008(2) 0.004(2)
C13 0.024(3) 0.034(3) 0.028(3) -0.003(2) 0.008(2) 0.002(2)
C9 0.045(3) 0.038(3) 0.028(3) -0.013(2) 0.013(3) -0.009(3)
C10 0.024(3) 0.040(3) 0.029(3) -0.005(2) 0.005(2) -0.009(2)
C2 0.039(3) 0.056(4) 0.058(4) -0.004(3) 0.027(3) 0.016(3)
C8 0.039(3) 0.036(3) 0.032(3) -0.007(2) 0.019(3) 0.000(2)
C1 0.048(4) 0.037(3) 0.043(3) -0.005(3) 0.027(3) 0.005(3)
N2 0.0122(19) 0.032(2) 0.024(2) -0.0033(19) -0.0022(17) -0.0046(18)
N1 0.0142(19) 0.028(2) 0.033(2) 0.0002(19) 0.0051(18) -0.0005(18)
N4 0.013(2) 0.025(2) 0.0210(19) -0.0006(17) 0.0008(17) -0.0038(16)
O2 0.0166(16) 0.0250(18) 0.0349(19) -0.0078(16) 0.0068(15) -0.0007(14)
O1 0.0173(17) 0.0247(18) 0.0317(19) -0.0052(15) 0.0011(15) 0.0035(14)

loop_
_atom_type_symbol
_atom_type_description
_atom_type_scat_dispersion_real
_atom_type_scat_dispersion_imag
_atom_type_scat_source
C C 0.0033 0.0016 'International Tables Vol C Tables 4.2.6.8 and 6.1.1.4'
H H 0.0000 0.0000 'International Tables Vol C Tables 4.2.6.8 and 6.1.1.4'
N N 0.0061 0.0033 'International Tables Vol C Tables 4.2.6.8 and 6.1.1.4'
O O 0.0106 0.0060 'International Tables Vol C Tables 4.2.6.8 and 6.1.1.4'
Cu Cu 0.3201 1.2651 'International Tables Vol C Tables 4.2.6.8 and 6.1.1.4'

loop_
_geom_angle_atom_site_label_1
_geom_angle_atom_site_label_2
_geom_angle_atom_site_label_3
_geom_angle
_geom_angle_site_symmetry_1
_geom_angle_site_symmetry_3
_geom_angle_publ_flag
N1 Cu1 N2 168.89(19) 4 . ?
N1 Cu1 Cu1 64.99(13) 4 4 ?
N2 Cu1 Cu1 109.91(14) . 4 ?
N1 Cu1 Cu1 110.62(14) 4 4_545 ?
N2 Cu1 Cu1 64.49(14) . 4_545 ?
Cu1 Cu1 Cu1 130.94(6) 4 4_545 ?
O1 Cu2 O2 176.58(14) . . ?
O1 Cu2 N4 91.44(15) . . ?
O2 Cu2 N4 91.78(15) . . ?
O1 Cu2 O2 98.55(14) . 5_545 ?
O2 Cu2 O2 79.30(15) . 5_545 ?
N4 Cu2 O2 147.34(15) . 5_545 ?
O1 Cu2 O1 80.08(15) . 5 ?
O2 Cu2 O1 96.96(14) . 5 ?
N4 Cu2 O1 129.70(15) . 5 ?
O2 Cu2 O1 82.80(14) 5_545 5 ?
O2 C5 C4 123.5(4) . . ?
O2 C5 C6 119.2(4) . . ?
C4 C5 C6 117.3(4) . . ?
N2 C14 N4 108.6(4) . . ?
N2 C14 C11 125.6(4) . . ?
N4 C14 C11 125.8(4) . . ?
N1 C7 N4 110.1(4) . . ?
N1 C7 C4 124.5(4) . . ?
N4 C7 C4 125.4(4) . . ?
C10 C11 C12 118.8(5) . . ?
C10 C11 C14 119.9(4) . . ?
C12 C11 C14 121.3(4) . . ?
C1 C6 C5 121.8(5) . . ?
C1 C6 H6A 119.1 . . ?
C5 C6 H6A 119.1 . . ?
O1 C12 C13 118.4(4) . . ?
O1 C12 C11 124.0(4) . . ?
C13 C12 C11 117.6(4) . . ?
C2 C3 C4 122.0(5) . . ?
C2 C3 H3A 119.0 . . ?
C4 C3 H3A 119.0 . . ?
C3 C4 C5 119.0(5) . . ?
C3 C4 C7 119.6(4) . . ?
C5 C4 C7 121.4(4) . . ?
C8 C13 C12 122.0(5) . . ?
C8 C13 H13A 119.0 . . ?
C12 C13 H13A 119.0 . . ?
C10 C9 C8 119.2(5) . . ?
C10 C9 H9A 120.4 . . ?
C8 C9 H9A 120.4 . . ?
C9 C10 C11 122.0(5) . . ?
C9 C10 H10A 119.0 . . ?
C11 C10 H10A 119.0 . . ?
C1 C2 C3 118.8(5) . . ?
C1 C2 H2A 120.6 . . ?
C3 C2 H2A 120.6 . . ?
C13 C8 C9 120.2(5) . . ?
C13 C8 H8A 119.9 . . ?
C9 C8 H8A 119.9 . . ?
C6 C1 C2 121.0(5) . . ?
C6 C1 H1A 119.5 . . ?
C2 C1 H1A 119.5 . . ?
C14 N2 N1 107.4(4) . . ?
C14 N2 Cu1 137.9(4) . . ?
N1 N2 Cu1 113.7(3) . . ?
C7 N1 N2 106.7(4) . . ?
C7 N1 Cu1 138.6(4) . 4_545 ?
N2 N1 Cu1 112.7(3) . 4_545 ?
C7 N4 C14 107.3(4) . . ?
C7 N4 Cu2 126.4(3) . . ?
C14 N4 Cu2 126.1(3) . . ?
C5 O2 Cu2 128.6(3) . . ?
C5 O2 Cu2 128.8(3) . 5_545 ?
Cu2 O2 Cu2 100.70(15) . 5_545 ?
C12 O1 Cu2 129.0(3) . . ?
C12 O1 Cu2 122.7(3) . 5 ?
Cu2 O1 Cu2 99.92(15) . 5 ?

loop_
_geom_bond_atom_site_label_1
_geom_bond_atom_site_label_2
_geom_bond_distance
_geom_bond_site_symmetry_2
_geom_bond_publ_flag
Cu1 N1 1.849(4) 4 ?
Cu1 N2 1.850(4) . ?
Cu1 Cu1 2.9225(13) 4 ?
Cu1 Cu1 2.9225(13) 4_545 ?
Cu2 O1 1.906(3) . ?
Cu2 O2 1.922(3) . ?
Cu2 N4 1.939(4) . ?
Cu2 O2 2.103(3) 5_545 ?
Cu2 O1 2.273(3) 5 ?
C5 O2 1.339(6) . ?
C5 C4 1.417(7) . ?
C5 C6 1.411(7) . ?
C14 N2 1.348(6) . ?
C14 N4 1.352(6) . ?
C14 C11 1.444(7) . ?
C7 N1 1.334(6) . ?
C7 N4 1.342(6) . ?
C7 C4 1.460(7) . ?
C11 C10 1.403(7) . ?
C11 C12 1.410(6) . ?
C6 C1 1.369(8) . ?
C6 H6A 0.9300 . ?
C12 O1 1.338(6) . ?
C12 C13 1.403(7) . ?
C3 C2 1.379(8) . ?
C3 C4 1.402(7) . ?
C3 H3A 0.9300 . ?
C13 C8 1.370(7) . ?
C13 H13A 0.9300 . ?
C9 C10 1.370(8) . ?
C9 C8 1.380(8) . ?
C9 H9A 0.9300 . ?
C10 H10A 0.9300 . ?
C2 C1 1.375(8) . ?
C2 H2A 0.9300 . ?
C8 H8A 0.9300 . ?
C1 H1A 0.9300 . ?
N2 N1 1.383(6) . ?
N1 Cu1 1.849(4) 4_545 ?
O2 Cu2 2.103(3) 5_545 ?
O1 Cu2 2.273(3) 5 ?
